data_7015810
loop_
_publ_author_name
'Costa, Roshinee'
'Geier, 3rd, G Richard'
'Ziegler, Christopher J.'

_publ_section_title
;
 Structure and spectroscopic characterization of free base and metal
 complexes of 5,5-dimethyl-10,15-bis(pentafluorophenyl)isocorrole.
;
_journal_issue 17
_journal_name_full 'Dalton transactions (Cambridge, England : 2003)'
_journal_page_first 4384
_journal_page_last 4386
_journal_paper_doi 10.1039/c1dt10112a
_journal_volume 40
_journal_year 2011
_chemical_formula_sum 'C34 H17 Cl3 F10 N4'
_chemical_formula_weight 777.87
_chemical_name_systematic
;
?
;
_space_group_IT_number 4
_symmetry_cell_setting monoclinic
_symmetry_space_group_name_Hall 'P 2yb'
_symmetry_space_group_name_H-M 'P 1 21 1'
_atom_sites_solution_hydrogens geom
_atom_sites_solution_primary direct
_atom_sites_solution_secondary difmap
_audit_creation_method SHELXL-97
_cell_angle_alpha 90.00
_cell_angle_beta 90.472(2)
_cell_angle_gamma 90.00
_cell_formula_units_Z 2
_cell_length_a 9.2762(12)
_cell_length_b 11.2082(14)
_cell_length_c 14.9861(19)
_cell_measurement_reflns_used 5343
_cell_measurement_temperature 100(2)
_cell_measurement_theta_max 27.43
_cell_measurement_theta_min 2.27
_cell_volume 1558.0(3)
_computing_cell_refinement 'Bruker SMART'
_computing_data_collection 'Bruker SMART'
_computing_data_reduction 'Bruker SAINT'
_computing_molecular_graphics 'Bruker SHELXTL'
_computing_publication_material 'Bruker SHELXTL'
_computing_structure_refinement 'SHELXL-97 (Sheldrick, 1997)'
_computing_structure_solution 'SHELXS-97 (Sheldrick, 1990)'
_diffrn_ambient_temperature 100(2)
_diffrn_measured_fraction_theta_full 0.998
_diffrn_measured_fraction_theta_max 0.998
_diffrn_measurement_device_type 'CCD area detector'
_diffrn_measurement_method 'phi and omega scans'
_diffrn_radiation_monochromator graphite
_diffrn_radiation_source 'fine-focus sealed tube'
_diffrn_radiation_type MoK\a
_diffrn_radiation_wavelength 0.71073
_diffrn_reflns_av_R_equivalents 0.0255
_diffrn_reflns_av_sigmaI/netI 0.0435
_diffrn_reflns_limit_h_max 11
_diffrn_reflns_limit_h_min -11
_diffrn_reflns_limit_k_max 14
_diffrn_reflns_limit_k_min -14
_diffrn_reflns_limit_l_max 19
_diffrn_reflns_limit_l_min -19
_diffrn_reflns_number 12937
_diffrn_reflns_theta_full 27.00
_diffrn_reflns_theta_max 27.00
_diffrn_reflns_theta_min 1.36
_exptl_absorpt_coefficient_mu 0.389
_exptl_absorpt_correction_T_max 0.9368
_exptl_absorpt_correction_T_min 0.8759
_exptl_absorpt_correction_type multi-scan
_exptl_absorpt_process_details
;
SADABS; Sheldrick, 2004 [Sheldrick, G. M. (2004)]
;
_exptl_crystal_colour green
_exptl_crystal_density_diffrn 1.658
_exptl_crystal_density_meas ?
_exptl_crystal_density_method 'not measured'
_exptl_crystal_description block
_exptl_crystal_F_000 780
_exptl_crystal_size_max 0.35
_exptl_crystal_size_mid 0.28
_exptl_crystal_size_min 0.17
_refine_diff_density_max 0.438
_refine_diff_density_min -0.451
_refine_diff_density_rms 0.050
_refine_ls_abs_structure_details 'Flack H D (1983), Acta Cryst. A39, 876-881'
_refine_ls_abs_structure_Flack 0.03(4)
_refine_ls_extinction_method none
_refine_ls_goodness_of_fit_ref 1.048
_refine_ls_hydrogen_treatment constr
_refine_ls_matrix_type full
_refine_ls_number_parameters 462
_refine_ls_number_reflns 6661
_refine_ls_number_restraints 1
_refine_ls_restrained_S_all 1.048
_refine_ls_R_factor_all 0.0388
_refine_ls_R_factor_gt 0.0331
_refine_ls_shift/su_max 0.001
_refine_ls_shift/su_mean 0.000
_refine_ls_structure_factor_coef Fsqd
_refine_ls_weighting_details 'calc w=1/[\s^2^(Fo^2^)+(0.0411P)^2^+0.0000P] where P=(Fo^2^+2Fc^2^)/3'
_refine_ls_weighting_scheme calc
_refine_ls_wR_factor_gt 0.0771
_refine_ls_wR_factor_ref 0.0792
_reflns_number_gt 5864
_reflns_number_total 6661
_reflns_threshold_expression >2sigma(I)
_cod_data_source_file c1dt10112a.txt
_cod_data_source_block 1
_cod_depositor_comments
;
The following automatic conversions were performed:
'_symmetry_cell_setting' value 'Monoclinic' changed to 'monoclinic'
according to '/home/saulius/struct/CIF-dictionaries/cif_core.dic'
dictionary named 'cif_core.dic' version 2.4.1 from 2010-06-29.

Automatic conversion script
Id: cif_fix_enum 1555 2011-01-17 13:19:09Z saulius 

The following automatic conversions were performed:

'_exptl_crystal_density_meas' value 'not measured' was changed to '?'
- the value is perceived as not measured.

Automatic conversion script
Id: cif_fix_values 3008 2015-01-20 13:52:24Z robertas 
;
_cod_original_sg_symbol_H-M P2(1)
_cod_database_code 7015810

loop_
_symmetry_equiv_pos_as_xyz
'x, y, z'
'-x, y+1/2, -z'

loop_
_atom_site_label
_atom_site_type_symbol
_atom_site_fract_x
_atom_site_fract_y
_atom_site_fract_z
_atom_site_U_iso_or_equiv
_atom_site_adp_type
_atom_site_occupancy
_atom_site_symmetry_multiplicity
_atom_site_calc_flag
_atom_site_refinement_flags
_atom_site_disorder_assembly
_atom_site_disorder_group
C1 C 0.2571(2) 1.2193(2) 0.83544(15) 0.0230(5) Uani 1 1 d . . .
C2 C 0.3180(2) 1.3321(2) 0.82297(15) 0.0249(5) Uani 1 1 d . . .
H2 H 0.3266 1.3729 0.7677 0.030 Uiso 1 1 calc R . .
C3 C 0.3643(3) 1.3742(2) 0.90657(16) 0.0270(5) Uani 1 1 d . . .
H3 H 0.4090 1.4488 0.9185 0.032 Uiso 1 1 calc R . .
C4 C 0.3322(2) 1.2853(2) 0.96914(14) 0.0206(4) Uani 1 1 d . . .
C5 C 0.3569(2) 1.2757(2) 1.06916(13) 0.0191(4) Uani 1 1 d . . .
C6 C 0.3226(2) 1.15276(19) 1.10895(14) 0.0190(4) Uani 1 1 d . . .
C7 C 0.3515(2) 1.1263(2) 1.20318(14) 0.0224(5) Uani 1 1 d . . .
H7 H 0.3899 1.1798 1.2464 0.027 Uiso 1 1 calc R . .
C8 C 0.3130(2) 1.0113(2) 1.21700(14) 0.0231(5) Uani 1 1 d . . .
H8 H 0.3203 0.9682 1.2714 0.028 Uiso 1 1 calc R . .
C9 C 0.2585(2) 0.96703(19) 1.13194(13) 0.0179(4) Uani 1 1 d . . .
C10 C 0.2079(2) 0.85134(19) 1.11629(13) 0.0175(4) Uani 1 1 d . . .
C11 C 0.1564(2) 0.80024(18) 1.03430(13) 0.0179(4) Uani 1 1 d . . .
C12 C 0.1091(2) 0.6827(2) 1.01730(14) 0.0197(4) Uani 1 1 d . . .
H12 H 0.0973 0.6216 1.0606 0.024 Uiso 1 1 calc R . .
C13 C 0.0829(2) 0.6720(2) 0.92654(14) 0.0201(5) Uani 1 1 d . . .
H13 H 0.0509 0.6022 0.8965 0.024 Uiso 1 1 calc R . .
C14 C 0.1122(2) 0.7826(2) 0.88688(13) 0.0187(4) Uani 1 1 d . . .
C15 C 0.1053(2) 0.8204(2) 0.79467(14) 0.0191(4) Uani 1 1 d . . .
C16 C 0.1348(2) 0.9366(2) 0.76836(14) 0.0214(5) Uani 1 1 d . . .
C17 C 0.1482(2) 0.9859(2) 0.67838(14) 0.0225(5) Uani 1 1 d . . .
H17 H 0.1300 0.9455 0.6237 0.027 Uiso 1 1 calc R . .
C18 C 0.1915(2) 1.1002(2) 0.68859(15) 0.0237(5) Uani 1 1 d . . .
H18 H 0.2097 1.1561 0.6424 0.028 Uiso 1 1 calc R . .
C19 C 0.2051(2) 1.1213(2) 0.78458(14) 0.0217(5) Uani 1 1 d . . .
C20 C 0.2601(3) 1.3699(2) 1.11456(16) 0.0254(5) Uani 1 1 d . . .
H20A H 0.2832 1.4493 1.0912 0.038 Uiso 1 1 calc R . .
H20B H 0.2774 1.3686 1.1792 0.038 Uiso 1 1 calc R . .
H20C H 0.1587 1.3516 1.1021 0.038 Uiso 1 1 calc R . .
C21 C 0.5169(2) 1.3041(2) 1.08940(15) 0.0272(5) Uani 1 1 d . . .
H21A H 0.5782 1.2442 1.0609 0.041 Uiso 1 1 calc R . .
H21B H 0.5335 1.3028 1.1541 0.041 Uiso 1 1 calc R . .
H21C H 0.5404 1.3834 1.0661 0.041 Uiso 1 1 calc R . .
C22 C 0.2130(2) 0.7678(2) 1.19483(13) 0.0184(4) Uani 1 1 d . . .
C23 C 0.1241(2) 0.7838(2) 1.26828(14) 0.0208(4) Uani 1 1 d . . .
C24 C 0.1349(2) 0.7136(2) 1.34323(14) 0.0237(5) Uani 1 1 d . . .
C25 C 0.2342(3) 0.6217(2) 1.34649(14) 0.0247(5) Uani 1 1 d . . .
C26 C 0.3235(3) 0.6023(2) 1.27455(15) 0.0240(5) Uani 1 1 d . . .
C27 C 0.3119(2) 0.67514(19) 1.20007(14) 0.0199(5) Uani 1 1 d . . .
C28 C 0.0708(2) 0.73134(19) 0.72431(13) 0.0191(4) Uani 1 1 d . . .
C29 C 0.1601(2) 0.6341(2) 0.70593(14) 0.0199(5) Uani 1 1 d . . .
C30 C 0.1337(2) 0.5558(2) 0.63768(14) 0.0227(5) Uani 1 1 d . . .
C31 C 0.0121(3) 0.5706(2) 0.58421(14) 0.0242(5) Uani 1 1 d . . .
C32 C -0.0780(2) 0.6653(2) 0.59934(15) 0.0231(5) Uani 1 1 d . . .
C33 C -0.0498(2) 0.7438(2) 0.66787(14) 0.0213(5) Uani 1 1 d . . .
C34 C 0.5070(3) 0.8572(2) 0.50951(16) 0.0277(5) Uani 1 1 d . . .
H34 H 0.6044 0.8853 0.5295 0.033 Uiso 1 1 calc R . .
Cl1 Cl 0.43283(8) 0.77008(7) 0.59512(4) 0.04460(17) Uani 1 1 d . . .
Cl2 Cl 0.52816(7) 0.77249(6) 0.41110(4) 0.03533(14) Uani 1 1 d . . .
Cl3 Cl 0.40042(9) 0.98229(6) 0.48706(5) 0.0520(2) Uani 1 1 d . . .
F1 F 0.02545(14) 0.87210(12) 1.26789(8) 0.0276(3) Uani 1 1 d . . .
F2 F 0.05156(14) 0.73519(12) 1.41487(8) 0.0312(3) Uani 1 1 d . . .
F3 F 0.24777(16) 0.55450(13) 1.42017(9) 0.0339(3) Uani 1 1 d . . .
F4 F 0.42402(15) 0.51649(12) 1.27946(9) 0.0317(3) Uani 1 1 d . . .
F5 F 0.40284(13) 0.65473(11) 1.13226(8) 0.0241(3) Uani 1 1 d . . .
F6 F 0.28168(13) 0.61894(11) 0.75477(8) 0.0254(3) Uani 1 1 d . . .
F7 F 0.22369(15) 0.46491(12) 0.62104(8) 0.0299(3) Uani 1 1 d . . .
F8 F -0.01618(15) 0.49263(13) 0.51860(8) 0.0338(3) Uani 1 1 d . . .
F9 F -0.19568(14) 0.68242(13) 0.54666(9) 0.0321(3) Uani 1 1 d . . .
F10 F -0.14061(13) 0.83591(12) 0.67891(8) 0.0267(3) Uani 1 1 d . . .
N1 N 0.2676(2) 1.19685(16) 0.92547(12) 0.0223(4) Uani 1 1 d . . .
H2A H 0.2352 1.1316 0.9511 0.027 Uiso 1 1 calc R . .
N2 N 0.26765(18) 1.05768(16) 1.06797(11) 0.0181(4) Uani 1 1 d . . .
N3 N 0.15403(18) 0.85850(16) 0.95405(11) 0.0171(4) Uani 1 1 d . . .
H4 H 0.1763 0.9341 0.9466 0.021 Uiso 1 1 calc R . .
N4 N 0.1678(2) 1.02346(16) 0.82993(11) 0.0220(4) Uani 1 1 d . . .

loop_
_atom_site_aniso_label
_atom_site_aniso_U_11
_atom_site_aniso_U_22
_atom_site_aniso_U_33
_atom_site_aniso_U_23
_atom_site_aniso_U_13
_atom_site_aniso_U_12
C1 0.0258(11) 0.0213(12) 0.0220(11) 0.0036(9) -0.0002(9) 0.0021(9)
C2 0.0319(12) 0.0182(11) 0.0245(12) 0.0040(9) -0.0002(10) 0.0008(9)
C3 0.0337(13) 0.0163(12) 0.0311(13) 0.0030(10) 0.0007(10) -0.0032(9)
C4 0.0197(10) 0.0175(11) 0.0245(11) -0.0004(9) 0.0017(8) 0.0003(9)
C5 0.0193(10) 0.0178(10) 0.0203(10) -0.0020(9) 0.0011(8) -0.0008(9)
C6 0.0158(10) 0.0202(11) 0.0211(11) -0.0015(9) 0.0028(8) 0.0021(8)
C7 0.0295(12) 0.0174(11) 0.0202(11) -0.0044(9) -0.0023(9) -0.0040(9)
C8 0.0278(12) 0.0236(12) 0.0178(10) -0.0004(9) -0.0018(9) -0.0006(9)
C9 0.0170(10) 0.0197(11) 0.0171(10) 0.0002(8) 0.0002(8) 0.0016(8)
C10 0.0170(10) 0.0207(11) 0.0146(10) -0.0006(8) 0.0018(8) 0.0020(8)
C11 0.0175(10) 0.0171(11) 0.0192(10) 0.0004(8) 0.0023(8) 0.0002(8)
C12 0.0197(10) 0.0188(11) 0.0207(11) 0.0013(9) 0.0008(8) 0.0002(8)
C13 0.0196(10) 0.0182(11) 0.0225(11) -0.0018(9) -0.0002(9) -0.0008(8)
C14 0.0146(9) 0.0216(11) 0.0200(10) -0.0015(9) -0.0003(8) 0.0024(8)
C15 0.0180(10) 0.0213(11) 0.0181(10) -0.0012(8) 0.0003(8) 0.0018(8)
C16 0.0193(11) 0.0234(12) 0.0214(11) -0.0005(9) -0.0006(9) 0.0030(9)
C17 0.0220(11) 0.0281(12) 0.0175(10) 0.0000(9) -0.0021(8) 0.0022(9)
C18 0.0249(12) 0.0264(13) 0.0197(11) 0.0044(9) -0.0003(9) 0.0024(9)
C19 0.0230(11) 0.0216(12) 0.0206(11) 0.0047(9) -0.0009(9) 0.0027(9)
C20 0.0294(12) 0.0185(12) 0.0282(12) -0.0048(9) 0.0062(10) -0.0011(9)
C21 0.0247(11) 0.0287(14) 0.0280(12) 0.0031(10) -0.0003(9) -0.0046(9)
C22 0.0217(10) 0.0174(10) 0.0160(9) -0.0005(9) -0.0014(8) -0.0053(9)
C23 0.0230(10) 0.0170(11) 0.0225(10) -0.0032(9) 0.0006(8) 0.0014(9)
C24 0.0293(12) 0.0245(12) 0.0174(11) -0.0025(9) 0.0042(9) -0.0058(9)
C25 0.0344(13) 0.0206(12) 0.0190(11) 0.0054(9) -0.0052(9) -0.0064(10)
C26 0.0274(12) 0.0171(11) 0.0272(12) -0.0023(9) -0.0083(9) -0.0009(9)
C27 0.0211(11) 0.0187(11) 0.0199(11) -0.0050(9) 0.0010(9) -0.0028(9)
C28 0.0198(10) 0.0202(11) 0.0172(10) 0.0029(8) -0.0001(8) -0.0014(8)
C29 0.0175(10) 0.0246(12) 0.0175(11) 0.0034(9) -0.0020(8) -0.0023(9)
C30 0.0300(12) 0.0177(11) 0.0205(11) 0.0019(9) 0.0045(9) -0.0010(9)
C31 0.0339(12) 0.0234(12) 0.0155(10) -0.0035(9) -0.0013(9) -0.0092(10)
C32 0.0211(11) 0.0302(13) 0.0178(11) 0.0017(9) -0.0053(9) -0.0062(9)
C33 0.0202(11) 0.0239(12) 0.0200(11) 0.0014(9) 0.0032(8) 0.0000(9)
C34 0.0312(13) 0.0235(13) 0.0284(12) -0.0018(10) 0.0040(10) 0.0003(10)
Cl1 0.0562(4) 0.0384(4) 0.0394(3) 0.0114(3) 0.0143(3) 0.0054(3)
Cl2 0.0380(3) 0.0331(3) 0.0349(3) -0.0098(3) 0.0056(2) -0.0036(3)
Cl3 0.0747(5) 0.0345(4) 0.0470(4) 0.0075(3) 0.0158(4) 0.0225(4)
F1 0.0306(7) 0.0269(7) 0.0253(7) 0.0003(6) 0.0076(5) 0.0077(6)
F2 0.0395(8) 0.0358(8) 0.0183(6) -0.0009(6) 0.0067(6) -0.0042(6)
F3 0.0484(8) 0.0310(8) 0.0222(7) 0.0106(6) -0.0058(6) -0.0048(7)
F4 0.0389(8) 0.0228(7) 0.0334(8) 0.0027(6) -0.0078(6) 0.0083(6)
F5 0.0248(7) 0.0220(7) 0.0255(7) -0.0016(5) 0.0042(5) 0.0031(5)
F6 0.0249(7) 0.0247(7) 0.0266(7) -0.0024(6) -0.0055(5) 0.0041(5)
F7 0.0396(8) 0.0248(7) 0.0251(7) -0.0048(6) 0.0000(6) 0.0052(6)
F8 0.0461(9) 0.0315(8) 0.0238(7) -0.0081(6) -0.0064(6) -0.0068(7)
F9 0.0312(7) 0.0393(8) 0.0255(7) -0.0020(6) -0.0128(6) -0.0020(6)
F10 0.0242(7) 0.0316(8) 0.0244(7) -0.0015(6) -0.0029(5) 0.0067(6)
N1 0.0294(10) 0.0166(10) 0.0208(10) 0.0032(7) -0.0002(8) -0.0046(8)
N2 0.0185(9) 0.0161(9) 0.0197(9) -0.0007(7) 0.0009(7) 0.0000(7)
N3 0.0192(9) 0.0142(9) 0.0180(9) 0.0017(7) -0.0006(7) 0.0007(7)
N4 0.0289(10) 0.0191(9) 0.0181(9) 0.0019(8) -0.0014(8) -0.0007(8)

loop_
_atom_type_symbol
_atom_type_description
_atom_type_scat_dispersion_real
_atom_type_scat_dispersion_imag
_atom_type_scat_source
C C 0.0033 0.0016 'International Tables Vol C Tables 4.2.6.8 and 6.1.1.4'
H H 0.0000 0.0000 'International Tables Vol C Tables 4.2.6.8 and 6.1.1.4'
N N 0.0061 0.0033 'International Tables Vol C Tables 4.2.6.8 and 6.1.1.4'
F F 0.0171 0.0103 'International Tables Vol C Tables 4.2.6.8 and 6.1.1.4'
Cl Cl 0.1484 0.1585 'International Tables Vol C Tables 4.2.6.8 and 6.1.1.4'

loop_
_geom_angle_atom_site_label_1
_geom_angle_atom_site_label_2
_geom_angle_atom_site_label_3
_geom_angle
_geom_angle_site_symmetry_1
_geom_angle_site_symmetry_3
_geom_angle_publ_flag
N1 C1 C2 105.7(2) . . ?
N1 C1 C19 113.96(19) . . ?
C2 C1 C19 139.8(2) . . ?
C1 C2 C3 107.8(2) . . ?
C4 C3 C2 107.0(2) . . ?
N1 C4 C3 107.37(19) . . ?
N1 C4 C5 119.85(19) . . ?
C3 C4 C5 132.8(2) . . ?
C4 C5 C6 114.61(18) . . ?
C4 C5 C21 108.43(17) . . ?
C6 C5 C21 108.09(18) . . ?
C4 C5 C20 107.61(17) . . ?
C6 C5 C20 108.59(16) . . ?
C21 C5 C20 109.43(18) . . ?
N2 C6 C7 110.47(18) . . ?
N2 C6 C5 128.30(19) . . ?
C7 C6 C5 121.22(19) . . ?
C8 C7 C6 107.06(19) . . ?
C7 C8 C9 106.33(19) . . ?
C10 C9 N2 125.47(18) . . ?
C10 C9 C8 125.3(2) . . ?
N2 C9 C8 109.25(18) . . ?
C9 C10 C11 128.54(19) . . ?
C9 C10 C22 115.97(18) . . ?
C11 C10 C22 115.45(18) . . ?
N3 C11 C12 106.51(18) . . ?
N3 C11 C10 124.42(18) . . ?
C12 C11 C10 128.93(19) . . ?
C13 C12 C11 108.0(2) . . ?
C12 C13 C14 107.9(2) . . ?
N3 C14 C13 106.97(18) . . ?
N3 C14 C15 121.93(19) . . ?
C13 C14 C15 131.1(2) . . ?
C16 C15 C14 122.6(2) . . ?
C16 C15 C28 118.08(19) . . ?
C14 C15 C28 119.23(19) . . ?
N4 C16 C15 121.14(19) . . ?
N4 C16 C17 109.33(19) . . ?
C15 C16 C17 129.4(2) . . ?
C18 C17 C16 106.3(2) . . ?
C17 C18 C19 106.7(2) . . ?
N4 C19 C1 116.75(19) . . ?
N4 C19 C18 110.3(2) . . ?
C1 C19 C18 132.8(2) . . ?
C27 C22 C23 116.58(19) . . ?
C27 C22 C10 121.78(18) . . ?
C23 C22 C10 121.54(19) . . ?
F1 C23 C24 117.95(18) . . ?
F1 C23 C22 119.86(19) . . ?
C24 C23 C22 122.2(2) . . ?
F2 C24 C23 120.6(2) . . ?
F2 C24 C25 119.4(2) . . ?
C23 C24 C25 120.0(2) . . ?
F3 C25 C26 120.1(2) . . ?
F3 C25 C24 120.3(2) . . ?
C26 C25 C24 119.5(2) . . ?
F4 C26 C25 119.4(2) . . ?
F4 C26 C27 121.0(2) . . ?
C25 C26 C27 119.5(2) . . ?
F5 C27 C26 117.58(19) . . ?
F5 C27 C22 120.20(18) . . ?
C26 C27 C22 122.2(2) . . ?
C29 C28 C33 115.41(19) . . ?
C29 C28 C15 122.66(18) . . ?
C33 C28 C15 121.81(19) . . ?
F6 C29 C30 117.88(19) . . ?
F6 C29 C28 119.01(19) . . ?
C30 C29 C28 123.0(2) . . ?
F7 C30 C29 121.2(2) . . ?
F7 C30 C31 119.2(2) . . ?
C29 C30 C31 119.6(2) . . ?
F8 C31 C32 120.7(2) . . ?
F8 C31 C30 119.9(2) . . ?
C32 C31 C30 119.4(2) . . ?
F9 C32 C31 120.2(2) . . ?
F9 C32 C33 119.4(2) . . ?
C31 C32 C33 120.4(2) . . ?
F10 C33 C32 117.90(19) . . ?
F10 C33 C28 119.94(19) . . ?
C32 C33 C28 122.1(2) . . ?
Cl3 C34 Cl1 111.23(13) . . ?
Cl3 C34 Cl2 109.71(13) . . ?
Cl1 C34 Cl2 110.96(14) . . ?
C4 N1 C1 112.01(18) . . ?
C6 N2 C9 106.89(16) . . ?
C11 N3 C14 110.56(17) . . ?
C19 N4 C16 107.28(17) . . ?

loop_
_geom_bond_atom_site_label_1
_geom_bond_atom_site_label_2
_geom_bond_distance
_geom_bond_site_symmetry_2
_geom_bond_publ_flag
C1 N1 1.375(3) . ?
C1 C2 1.398(3) . ?
C1 C19 1.419(3) . ?
C2 C3 1.403(3) . ?
C3 C4 1.402(3) . ?
C4 N1 1.328(3) . ?
C4 C5 1.518(3) . ?
C5 C6 1.536(3) . ?
C5 C21 1.545(3) . ?
C5 C20 1.547(3) . ?
C6 N2 1.329(3) . ?
C6 C7 1.465(3) . ?
C7 C8 1.354(3) . ?
C8 C9 1.455(3) . ?
C9 C10 1.398(3) . ?
C9 N2 1.400(3) . ?
C10 C11 1.434(3) . ?
C10 C22 1.505(3) . ?
C11 N3 1.369(3) . ?
C11 C12 1.411(3) . ?
C12 C13 1.385(3) . ?
C13 C14 1.402(3) . ?
C14 N3 1.372(3) . ?
C14 C15 1.447(3) . ?
C15 C16 1.388(3) . ?
C15 C28 1.485(3) . ?
C16 N4 1.374(3) . ?
C16 C17 1.463(3) . ?
C17 C18 1.352(3) . ?
C18 C19 1.462(3) . ?
C19 N4 1.337(3) . ?
C22 C27 1.387(3) . ?
C22 C23 1.392(3) . ?
C23 F1 1.348(2) . ?
C23 C24 1.375(3) . ?
C24 F2 1.350(2) . ?
C24 C25 1.382(3) . ?
C25 F3 1.341(3) . ?
C25 C26 1.382(3) . ?
C26 F4 1.341(3) . ?
C26 C27 1.386(3) . ?
C27 F5 1.346(2) . ?
C28 C29 1.397(3) . ?
C28 C33 1.404(3) . ?
C29 F6 1.350(2) . ?
C29 C30 1.369(3) . ?
C30 F7 1.341(3) . ?
C30 C31 1.388(3) . ?
C31 F8 1.339(3) . ?
C31 C32 1.371(3) . ?
C32 F9 1.355(2) . ?
C32 C33 1.375(3) . ?
C33 F10 1.344(2) . ?
C34 Cl3 1.747(3) . ?
C34 Cl1 1.757(2) . ?
C34 Cl2 1.766(2) . ?

loop_
_cod_related_entry_id
_cod_related_entry_database
_cod_related_entry_code
1 ChemSpider 30652821
